data_7042336
loop_
_publ_author_name
'Brackemeyer, D.'
'Schulte To Brinke, C.'
'Roelfes, F.'
'Hahn, F. E.'

_publ_section_title
;
 Regioselective C8-metalation of N-phosphine tethered adenine derivatives
 via C8-H activation.
;
_journal_issue 14
_journal_name_full 'Dalton transactions (Cambridge, England : 2003)'
_journal_page_first 4510
_journal_page_last 4513
_journal_paper_doi 10.1039/c7dt00682a
_journal_volume 46
_journal_year 2017
_chemical_formula_moiety '(C31 H36 N6 P Ru), Cl, 0.5(C2 H3 N)'
_chemical_formula_sum 'C32 H37.5 Cl N6.5 P Ru'
_chemical_formula_weight 680.67
_space_group_crystal_system triclinic
_space_group_IT_number 2
_space_group_name_Hall '-P 1'
_space_group_name_H-M_alt 'P -1'
_symmetry_space_group_name_Hall '-P 1'
_symmetry_space_group_name_H-M 'P -1'
_atom_sites_solution_hydrogens mixed
_audit_creation_method SHELXL-2014/7
_audit_update_record
;
2017-03-04 deposited with the CCDC.
2017-03-07 downloaded from the CCDC.
;
_cell_angle_alpha 100.1770(10)
_cell_angle_beta 91.9820(10)
_cell_angle_gamma 93.9450(10)
_cell_formula_units_Z 4
_cell_length_a 10.4157(2)
_cell_length_b 10.7643(3)
_cell_length_c 29.2352(7)
_cell_measurement_reflns_used 14769
_cell_measurement_temperature 153(2)
_cell_measurement_theta_max 28.999
_cell_measurement_theta_min 2.601
_cell_volume 3214.92(13)
_computing_cell_refinement 'Bruker SAINT'
_computing_data_collection 'Bruker APEX2'
_computing_data_reduction 'Bruker SAINT'
_computing_molecular_graphics 'Bruker SHELXTL'
_computing_publication_material 'Bruker SHELXTL'
_computing_structure_refinement 'SHELXL-2014/7 (Sheldrick, 2014)'
_computing_structure_solution 'SHELXS-97 (Sheldrick, 2008)'
_diffrn_ambient_temperature 153(2)
_diffrn_measured_fraction_theta_full 0.997
_diffrn_measured_fraction_theta_max 0.988
_diffrn_measurement_device_type 'Bruker APEX-II CCD'
_diffrn_measurement_method 'Omega and Phi scans'
_diffrn_radiation_monochromator 'Goebel mirror'
_diffrn_radiation_source microsource
_diffrn_radiation_type MoK\a
_diffrn_radiation_wavelength 0.71073
_diffrn_reflns_av_R_equivalents 0.0390
_diffrn_reflns_av_unetI/netI 0.0456
_diffrn_reflns_Laue_measured_fraction_full 0.997
_diffrn_reflns_Laue_measured_fraction_max 0.988
_diffrn_reflns_limit_h_max 14
_diffrn_reflns_limit_h_min -14
_diffrn_reflns_limit_k_max 14
_diffrn_reflns_limit_k_min -14
_diffrn_reflns_limit_l_max 40
_diffrn_reflns_limit_l_min -40
_diffrn_reflns_number 53550
_diffrn_reflns_point_group_measured_fraction_full 0.997
_diffrn_reflns_point_group_measured_fraction_max 0.988
_diffrn_reflns_theta_full 25.242
_diffrn_reflns_theta_max 29.296
_diffrn_reflns_theta_min 2.475
_exptl_absorpt_coefficient_mu 0.653
_exptl_absorpt_correction_T_max 0.8612
_exptl_absorpt_correction_T_min 0.7847
_exptl_absorpt_correction_type multi-scan
_exptl_absorpt_process_details
;
 Multi-scan correction included in APEX2 package (Bruker AXS, 2012)
;
_exptl_crystal_colour yellow
_exptl_crystal_density_diffrn 1.406
_exptl_crystal_description prism
_exptl_crystal_F_000 1404
_exptl_crystal_size_max 0.316
_exptl_crystal_size_mid 0.093
_exptl_crystal_size_min 0.082
_refine_diff_density_max 0.662
_refine_diff_density_min -0.586
_refine_diff_density_rms 0.082
_refine_ls_extinction_method none
_refine_ls_goodness_of_fit_ref 1.018
_refine_ls_hydrogen_treatment mixed
_refine_ls_matrix_type full
_refine_ls_number_parameters 1121
_refine_ls_number_reflns 17380
_refine_ls_number_restraints 739
_refine_ls_restrained_S_all 1.007
_refine_ls_R_factor_all 0.0461
_refine_ls_R_factor_gt 0.0334
_refine_ls_shift/su_max 0.001
_refine_ls_shift/su_mean 0.000
_refine_ls_structure_factor_coef Fsqd
_refine_ls_weighting_details 'w=1/[\s^2^(Fo^2^)+(0.0310P)^2^+1.6515P] where P=(Fo^2^+2Fc^2^)/3'
_refine_ls_weighting_scheme calc
_refine_ls_wR_factor_gt 0.0722
_refine_ls_wR_factor_ref 0.0777
_reflns_Friedel_coverage 0.000
_reflns_number_gt 14135
_reflns_number_total 17380
_reflns_threshold_expression 'I > 2\s(I)'
_cod_data_source_file c7dt00682a2.cif
_cod_data_source_block shelx
_cod_depositor_comments 'Adding full bibliography for 7042336--7042339.cif.'
_cod_original_formula_sum 'C32 H37.50 Cl N6.50 P Ru'
_cod_database_code 7042336
_shelx_shelxl_version_number 2014/7
_shelx_space_group_comment
;
The symmetry employed for this shelxl refinement is uniquely defined
by the following loop, which should always be used as a source of
symmetry information in preference to the above space-group names.
They are only intended as comments.
;

loop_
_space_group_symop_operation_xyz
'x, y, z'
'-x, -y, -z'

loop_
_atom_site_label
_atom_site_type_symbol
_atom_site_fract_x
_atom_site_fract_y
_atom_site_fract_z
_atom_site_U_iso_or_equiv
_atom_site_adp_type
_atom_site_occupancy
_atom_site_site_symmetry_order
_atom_site_calc_flag
_atom_site_refinement_flags_posn
_atom_site_refinement_flags_adp
_atom_site_refinement_flags_occupancy
_atom_site_disorder_assembly
_atom_site_disorder_group
Ru1 Ru 0.37763(2) 0.05423(2) 0.16919(2) 0.01259(4) Uani 1 1 d . . . . .
P1 P 0.55113(4) 0.08038(5) 0.12401(2) 0.01352(10) Uani 1 1 d . . . . .
N1 N 0.08139(17) -0.34199(17) -0.00461(6) 0.0237(4) Uani 1 1 d . . . . .
N2 N 0.42988(15) -0.11474(16) 0.18415(6) 0.0168(3) Uani 1 1 d . . . . .
N3 N 0.19506(16) -0.14137(17) -0.00805(6) 0.0214(4) Uani 1 1 d . . . . .
N7 N 0.22095(15) -0.16998(15) 0.11001(6) 0.0167(3) Uani 1 1 d . . . . .
H7 H 0.2072 -0.2074 0.1340 0.020 Uiso 1 1 calc R U . . .
N9 N 0.28374(15) -0.03292(15) 0.06770(5) 0.0150(3) Uani 1 1 d . . . . .
N10 N 0.0595(2) -0.42296(19) 0.06343(7) 0.0267(4) Uani 1 1 d D . . . .
C2 C 0.1275(2) -0.2497(2) -0.02608(7) 0.0250(5) Uani 1 1 d . . . . .
H2 H 0.1096 -0.2632 -0.0587 0.030 Uiso 1 1 calc R U . . .
C4 C 0.21605(18) -0.13131(18) 0.03790(7) 0.0167(4) Uani 1 1 d . . . . .
C5 C 0.17514(18) -0.21836(18) 0.06478(7) 0.0166(4) Uani 1 1 d . . . . .
C6 C 0.10452(19) -0.32970(19) 0.04207(7) 0.0200(4) Uani 1 1 d . . . . .
C8 C 0.28998(17) -0.05707(18) 0.11219(7) 0.0156(4) Uani 1 1 d . . . . .
C11 C 0.36153(18) 0.06921(18) 0.05289(7) 0.0165(4) Uani 1 1 d . . . . .
H11A H 0.3407 0.1517 0.0708 0.020 Uiso 1 1 calc R U . . .
H11B H 0.3425 0.0691 0.0195 0.020 Uiso 1 1 calc R U . . .
C12 C 0.50423(18) 0.05044(18) 0.06110(6) 0.0162(4) Uani 1 1 d . . . . .
H12A H 0.5572 0.1088 0.0455 0.019 Uiso 1 1 calc R U . . .
H12B H 0.5213 -0.0373 0.0473 0.019 Uiso 1 1 calc R U . . .
C13 C 0.68314(18) -0.02301(18) 0.12605(7) 0.0173(4) Uani 1 1 d . . . . .
C14 C 0.7578(2) -0.0562(2) 0.08775(8) 0.0253(5) Uani 1 1 d . . . . .
H14 H 0.7425 -0.0226 0.0603 0.030 Uiso 1 1 calc R U . . .
C15 C 0.8547(2) -0.1384(2) 0.08951(9) 0.0326(5) Uani 1 1 d . . . . .
H15 H 0.9047 -0.1612 0.0632 0.039 Uiso 1 1 calc R U . . .
C16 C 0.8782(2) -0.1866(2) 0.12930(10) 0.0335(6) Uani 1 1 d . . . . .
H16 H 0.9426 -0.2447 0.1301 0.040 Uiso 1 1 calc R U . . .
C17 C 0.8086(2) -0.1511(2) 0.16797(9) 0.0314(5) Uani 1 1 d . . . . .
H17 H 0.8269 -0.1826 0.1957 0.038 Uiso 1 1 calc R U . . .
C18 C 0.71113(19) -0.0689(2) 0.16656(8) 0.0227(4) Uani 1 1 d . . . . .
H18 H 0.6637 -0.0442 0.1934 0.027 Uiso 1 1 calc R U . . .
C19 C 0.64317(18) 0.23512(18) 0.13017(7) 0.0184(4) Uani 1 1 d . . . . .
C20 C 0.6065(2) 0.3270(2) 0.10534(8) 0.0280(5) Uani 1 1 d . . . . .
H20 H 0.5325 0.3102 0.0847 0.034 Uiso 1 1 calc R U . . .
C21 C 0.6775(3) 0.4434(2) 0.11060(10) 0.0407(7) Uani 1 1 d . . . . .
H21 H 0.6506 0.5059 0.0939 0.049 Uiso 1 1 calc R U . . .
C22 C 0.7863(3) 0.4687(2) 0.13975(11) 0.0461(8) Uani 1 1 d . . . . .
H22 H 0.8349 0.5480 0.1430 0.055 Uiso 1 1 calc R U . . .
C23 C 0.8238(2) 0.3783(2) 0.16403(12) 0.0460(8) Uani 1 1 d . . . . .
H23 H 0.8993 0.3950 0.1840 0.055 Uiso 1 1 calc R U . . .
C24 C 0.7525(2) 0.2622(2) 0.15978(9) 0.0303(5) Uani 1 1 d . . . . .
H24 H 0.7788 0.2011 0.1773 0.036 Uiso 1 1 calc R U . . .
C25 C 0.19824(18) 0.14617(19) 0.18563(8) 0.0207(4) Uani 1 1 d . . . . .
C26 C 0.23351(19) 0.0834(2) 0.22229(7) 0.0219(4) Uani 1 1 d . . . . .
C27 C 0.3547(2) 0.1441(2) 0.24322(7) 0.0227(4) Uani 1 1 d . . . . .
C28 C 0.39352(19) 0.24129(19) 0.21880(7) 0.0214(4) Uani 1 1 d . . . . .
C29 C 0.29831(19) 0.24137(18) 0.18180(7) 0.0200(4) Uani 1 1 d . . . . .
C30 C 0.0744(2) 0.1227(3) 0.15647(10) 0.0388(6) Uani 1 1 d . . . . .
H30A H 0.0362 0.0373 0.1572 0.058 Uiso 1 1 calc R U . . .
H30B H 0.0918 0.1304 0.1243 0.058 Uiso 1 1 calc R U . . .
H30C H 0.0144 0.1851 0.1689 0.058 Uiso 1 1 calc R U . . .
C31 C 0.1571(2) -0.0201(2) 0.24004(10) 0.0393(6) Uani 1 1 d . . . . .
H31A H 0.1143 0.0160 0.2681 0.059 Uiso 1 1 calc R U . . .
H31B H 0.2150 -0.0825 0.2475 0.059 Uiso 1 1 calc R U . . .
H31C H 0.0922 -0.0614 0.2161 0.059 Uiso 1 1 calc R U . . .
C32 C 0.4203(3) 0.1136(3) 0.28577(8) 0.0448(7) Uani 1 1 d . . . . .
H32A H 0.5104 0.1480 0.2881 0.067 Uiso 1 1 calc R U . . .
H32B H 0.4170 0.0215 0.2837 0.067 Uiso 1 1 calc R U . . .
H32C H 0.3765 0.1512 0.3134 0.067 Uiso 1 1 calc R U . . .
C33 C 0.5044(2) 0.3394(2) 0.23257(10) 0.0377(6) Uani 1 1 d . . . . .
H33A H 0.4767 0.4094 0.2553 0.057 Uiso 1 1 calc R U . . .
H33B H 0.5333 0.3714 0.2050 0.057 Uiso 1 1 calc R U . . .
H33C H 0.5755 0.3012 0.2464 0.057 Uiso 1 1 calc R U . . .
C34 C 0.2881(3) 0.3410(2) 0.15224(9) 0.0346(6) Uani 1 1 d . . . . .
H34A H 0.2395 0.3048 0.1231 0.052 Uiso 1 1 calc R U . . .
H34B H 0.3747 0.3721 0.1453 0.052 Uiso 1 1 calc R U . . .
H34C H 0.2436 0.4114 0.1690 0.052 Uiso 1 1 calc R U . . .
C35 C 0.44938(19) -0.21518(19) 0.18851(7) 0.0194(4) Uani 1 1 d . . . . .
C36 C 0.4776(2) -0.3436(2) 0.19187(9) 0.0319(5) Uani 1 1 d . . . . .
H36A H 0.4074 -0.4030 0.1762 0.048 Uiso 1 1 calc R U . . .
H36B H 0.4858 -0.3516 0.2247 0.048 Uiso 1 1 calc R U . . .
H36C H 0.5584 -0.3629 0.1769 0.048 Uiso 1 1 calc R U . . .
Cl1 Cl 0.12589(5) -0.36183(5) 0.17402(2) 0.02393(11) Uani 1 1 d . . . . .
H10A H 0.074(2) -0.418(2) 0.0930(8) 0.027(7) Uiso 1 1 d D . . . .
H10B H 0.019(2) -0.482(2) 0.0482(9) 0.038(8) Uiso 1 1 d D . . . .
Ru2 Ru 0.00383(2) -0.38310(2) 0.37764(2) 0.01745(4) Uani 1 1 d . U . . .
P2A P 0.0897(3) -0.5755(4) 0.35276(10) 0.0192(5) Uani 0.5 1 d . U P A 1
N4A N 0.0621(8) -0.3736(6) 0.4436(3) 0.0226(13) Uani 0.5 1 d . U P B 1
N37A N 0.4559(13) -0.2711(16) 0.3014(6) 0.026(2) Uani 0.5 1 d . U P A 1
N39A N 0.588(2) -0.132(2) 0.3683(5) 0.025(2) Uani 0.5 1 d . U P A 1
N43A N 0.2613(14) -0.2412(13) 0.4020(4) 0.0184(17) Uani 0.5 1 d . U P A 1
H43A H 0.2443 -0.2151 0.4313 0.022 Uiso 0.5 1 calc R U P A 1
N45A N 0.2454(18) -0.336(2) 0.3307(7) 0.0172(14) Uani 0.5 1 d . U P A 1
N46A N 0.5072(12) -0.0721(11) 0.4417(4) 0.048(3) Uani 0.5 1 d . U P A 1
H46A H 0.5809 -0.0285 0.4511 0.058 Uiso 0.5 1 calc R U P A 1
H46B H 0.4446 -0.0738 0.4611 0.058 Uiso 0.5 1 calc R U P A 1
C38A C 0.5613(18) -0.206(2) 0.3185(6) 0.032(3) Uani 0.5 1 d . U P A 1
H38A H 0.6296 -0.2031 0.2980 0.039 Uiso 0.5 1 calc R U P A 1
C40A C 0.490(2) -0.136(2) 0.3979(5) 0.026(3) Uani 0.5 1 d . U P A 1
C41A C 0.3771(17) -0.2113(17) 0.3828(4) 0.018(2) Uani 0.5 1 d . U P A 1
C42A C 0.368(2) -0.276(2) 0.3376(7) 0.023(3) Uani 0.5 1 d . U P A 1
C44A C 0.1775(18) -0.315(2) 0.3705(6) 0.019(2) Uani 0.5 1 d . U P A 1
C46A C 0.1940(11) -0.4152(8) 0.2871(4) 0.0253(19) Uani 0.5 1 d . U P A 1
H46C H 0.2581 -0.4113 0.2630 0.030 Uiso 0.5 1 calc R U P A 1
H46D H 0.1153 -0.3795 0.2767 0.030 Uiso 0.5 1 calc R U P A 1
C47A C 0.1612(6) -0.5534(6) 0.2902(2) 0.0247(13) Uani 0.5 1 d . U P A 1
H47A H 0.2397 -0.5999 0.2853 0.030 Uiso 0.5 1 calc R U P A 1
H47B H 0.0968 -0.5910 0.2650 0.030 Uiso 0.5 1 calc R U P A 1
C48A C 0.2039(7) -0.6359(7) 0.3916(2) 0.0251(13) Uani 0.5 1 d . U P A 1
C49A C 0.2101(6) -0.7634(6) 0.3934(2) 0.0366(13) Uani 0.5 1 d . U P A 1
H49A H 0.1467 -0.8237 0.3767 0.044 Uiso 0.5 1 calc R U P A 1
C50A C 0.3079(9) -0.8034(7) 0.4193(3) 0.0427(16) Uani 0.5 1 d . U P A 1
H50A H 0.3109 -0.8911 0.4199 0.051 Uiso 0.5 1 calc R U P A 1
C51A C 0.4010(6) -0.7186(7) 0.4442(3) 0.0452(16) Uani 0.5 1 d . U P A 1
H51A H 0.4679 -0.7472 0.4617 0.054 Uiso 0.5 1 calc R U P A 1
C52A C 0.3954(6) -0.5920(7) 0.4432(2) 0.0458(14) Uani 0.5 1 d . U P A 1
H52A H 0.4589 -0.5327 0.4604 0.055 Uiso 0.5 1 calc R U P A 1
C53A C 0.2978(5) -0.5492(5) 0.4174(2) 0.0347(11) Uani 0.5 1 d . U P A 1
H53A H 0.2949 -0.4612 0.4174 0.042 Uiso 0.5 1 calc R U P A 1
C54A C -0.0288(6) -0.7103(6) 0.3364(2) 0.0238(12) Uani 0.5 1 d . U P A 1
C55A C -0.0651(9) -0.7654(8) 0.2913(3) 0.0325(17) Uani 0.5 1 d . U P A 1
H55A H -0.0227 -0.7370 0.2664 0.039 Uiso 0.5 1 calc R U P A 1
C56A C -0.1650(8) -0.8640(8) 0.2816(3) 0.0442(18) Uani 0.5 1 d . U P A 1
H56A H -0.1863 -0.9042 0.2504 0.053 Uiso 0.5 1 calc R U P A 1
C57A C -0.2307(7) -0.9011(7) 0.3173(3) 0.0418(16) Uani 0.5 1 d . U P A 1
H57A H -0.3010 -0.9636 0.3108 0.050 Uiso 0.5 1 calc R U P A 1
C58A C -0.1946(5) -0.8479(5) 0.3624(3) 0.0439(13) Uani 0.5 1 d . U P A 1
H58A H -0.2380 -0.8761 0.3872 0.053 Uiso 0.5 1 calc R U P A 1
C59A C -0.0945(5) -0.7523(5) 0.3722(2) 0.0349(11) Uani 0.5 1 d . U P A 1
H59A H -0.0709 -0.7156 0.4037 0.042 Uiso 0.5 1 calc R U P A 1
C60A C -0.0796(10) -0.2657(9) 0.3307(3) 0.0202(14) Uani 0.5 1 d . U P B 1
C61A C -0.1001(7) -0.2111(7) 0.3776(2) 0.0207(13) Uani 0.5 1 d . U P B 1
C62A C -0.1856(5) -0.3043(6) 0.3956(2) 0.0214(11) Uani 0.5 1 d . U P B 1
C63A C -0.2112(5) -0.4109(5) 0.35969(19) 0.0198(10) Uani 0.5 1 d . U P B 1
C64A C -0.1423(5) -0.3869(5) 0.31934(19) 0.0211(10) Uani 0.5 1 d . U P B 1
C65A C -0.0080(11) -0.1948(12) 0.2981(4) 0.0337(18) Uani 0.5 1 d . U P B 1
H65A H 0.0698 -0.1490 0.3143 0.051 Uiso 0.5 1 calc R U P B 1
H65B H -0.0635 -0.1344 0.2876 0.051 Uiso 0.5 1 calc R U P B 1
H65C H 0.0163 -0.2548 0.2711 0.051 Uiso 0.5 1 calc R U P B 1
C66A C -0.0625(6) -0.0811(6) 0.4028(2) 0.0377(14) Uani 0.5 1 d . U P B 1
H66A H -0.0376 -0.0839 0.4352 0.057 Uiso 0.5 1 calc R U P B 1
H66B H -0.1356 -0.0287 0.4019 0.057 Uiso 0.5 1 calc R U P B 1
H66C H 0.0104 -0.0447 0.3879 0.057 Uiso 0.5 1 calc R U P B 1
C67A C -0.2406(5) -0.2804(6) 0.44220(19) 0.0332(11) Uani 0.5 1 d . U P B 1
H67A H -0.3056 -0.3490 0.4446 0.050 Uiso 0.5 1 calc R U P B 1
H67B H -0.2807 -0.1997 0.4465 0.050 Uiso 0.5 1 calc R U P B 1
H67C H -0.1718 -0.2769 0.4662 0.050 Uiso 0.5 1 calc R U P B 1
C68A C -0.3080(5) -0.5201(5) 0.3592(2) 0.0329(12) Uani 0.5 1 d . U P B 1
H68A H -0.3137 -0.5389 0.3907 0.049 Uiso 0.5 1 calc R U P B 1
H68B H -0.2816 -0.5944 0.3382 0.049 Uiso 0.5 1 calc R U P B 1
H68C H -0.3924 -0.4986 0.3483 0.049 Uiso 0.5 1 calc R U P B 1
C69A C -0.1631(5) -0.4647(6) 0.27145(17) 0.0316(11) Uani 0.5 1 d . U P B 1
H69A H -0.0894 -0.4484 0.2529 0.047 Uiso 0.5 1 calc R U P B 1
H69B H -0.2418 -0.4419 0.2566 0.047 Uiso 0.5 1 calc R U P B 1
H69C H -0.1719 -0.5547 0.2736 0.047 Uiso 0.5 1 calc R U P B 1
C70A C 0.0920(5) -0.3565(6) 0.48173(18) 0.0318(11) Uani 0.5 1 d . U P B 1
C71A C 0.1340(7) -0.3364(7) 0.53109(18) 0.063(2) Uani 0.5 1 d . U P B 1
H71A H 0.2139 -0.2811 0.5363 0.095 Uiso 0.5 1 calc R U P B 1
H71B H 0.1491 -0.4180 0.5400 0.095 Uiso 0.5 1 calc R U P B 1
H71C H 0.0670 -0.2966 0.5500 0.095 Uiso 0.5 1 calc R U P B 1
Cl2A Cl 0.26728(16) -0.12363(16) 0.50647(6) 0.0372(4) Uani 0.5 1 d . . P C 1
P2B P 0.0651(3) -0.5712(4) 0.34137(10) 0.0189(5) Uani 0.5 1 d . U P B 2
N4B N 0.0754(8) -0.4165(5) 0.4417(3) 0.0214(12) Uani 0.5 1 d . U P B 2
N37B N 0.4759(13) -0.2888(17) 0.3069(5) 0.023(2) Uani 0.5 1 d . U P B 2
N39B N 0.584(2) -0.123(2) 0.3593(5) 0.028(3) Uani 0.5 1 d . U P B 2
N43B N 0.2616(15) -0.2221(13) 0.3935(4) 0.0198(19) Uani 0.5 1 d . U P B 2
H43B H 0.2377 -0.1813 0.4202 0.024 Uiso 0.5 1 calc R U P B 2
N45B N 0.2591(18) -0.350(2) 0.3264(7) 0.0172(14) Uani 0.5 1 d . U P B 2
N46B N 0.5051(9) -0.0441(11) 0.4313(3) 0.0332(19) Uani 0.5 1 d . U P B 2
H46E H 0.5820 -0.0022 0.4345 0.040 Uiso 0.5 1 d R U P B 2
H46F H 0.4452 0.0106 0.4324 0.040 Uiso 0.5 1 d R U P B 2
C38B C 0.5743(17) -0.197(2) 0.3268(6) 0.031(2) Uani 0.5 1 d . U P B 2
H38B H 0.6491 -0.1988 0.3091 0.037 Uiso 0.5 1 calc R U P B 2
C40B C 0.491(2) -0.120(2) 0.3897(5) 0.025(2) Uani 0.5 1 d . U P B 2
C41B C 0.3785(15) -0.1999(18) 0.3739(4) 0.019(2) Uani 0.5 1 d . U P B 2
C42B C 0.376(2) -0.277(2) 0.3319(7) 0.019(2) Uani 0.5 1 d . U P B 2
C44B C 0.1893(15) -0.3169(19) 0.3648(6) 0.0145(18) Uani 0.5 1 d . U P B 2
C46B C 0.2130(11) -0.4481(8) 0.2872(4) 0.0226(17) Uani 0.5 1 d . U P B 2
H46G H 0.2757 -0.4525 0.2624 0.027 Uiso 0.5 1 calc R U P B 2
H46H H 0.1299 -0.4264 0.2744 0.027 Uiso 0.5 1 calc R U P B 2
C47B C 0.1949(6) -0.5767(6) 0.3023(2) 0.0240(13) Uani 0.5 1 d . U P B 2
H47C H 0.2750 -0.5953 0.3182 0.029 Uiso 0.5 1 calc R U P B 2
H47D H 0.1742 -0.6442 0.2748 0.029 Uiso 0.5 1 calc R U P B 2
C48B C 0.1770(6) -0.6483(7) 0.3751(2) 0.0232(12) Uani 0.5 1 d . U P B 2
C49B C 0.1428(6) -0.7610(5) 0.3913(2) 0.0349(13) Uani 0.5 1 d . U P B 2
H49B H 0.0603 -0.8035 0.3824 0.042 Uiso 0.5 1 calc R U P B 2
C50B C 0.2263(7) -0.8116(6) 0.4198(2) 0.0449(14) Uani 0.5 1 d . U P B 2
H50B H 0.2000 -0.8873 0.4305 0.054 Uiso 0.5 1 calc R U P B 2
C51B C 0.3466(7) -0.7532(7) 0.4328(3) 0.0398(17) Uani 0.5 1 d . U P B 2
H51B H 0.4039 -0.7881 0.4523 0.048 Uiso 0.5 1 calc R U P B 2
C52B C 0.3828(5) -0.6428(6) 0.4172(2) 0.0424(14) Uani 0.5 1 d . U P B 2
H52B H 0.4658 -0.6013 0.4258 0.051 Uiso 0.5 1 calc R U P B 2
C53B C 0.2988(5) -0.5918(5) 0.3887(2) 0.0323(11) Uani 0.5 1 d . U P B 2
H53B H 0.3258 -0.5157 0.3784 0.039 Uiso 0.5 1 calc R U P B 2
C54B C -0.0546(6) -0.7014(6) 0.3196(2) 0.0198(11) Uani 0.5 1 d . U P B 2
C55B C -0.0448(8) -0.7874(8) 0.2786(3) 0.0218(13) Uani 0.5 1 d . U P B 2
H55B H 0.0248 -0.7767 0.2591 0.026 Uiso 0.5 1 calc R U P B 2
C56B C -0.1355(6) -0.8878(7) 0.2661(2) 0.0294(13) Uani 0.5 1 d . U P B 2
H56B H -0.1303 -0.9437 0.2373 0.035 Uiso 0.5 1 calc R U P B 2
C57B C -0.2335(7) -0.9082(7) 0.2947(2) 0.0306(14) Uani 0.5 1 d . U P B 2
H57B H -0.2934 -0.9798 0.2862 0.037 Uiso 0.5 1 calc R U P B 2
C58B C -0.2457(5) -0.8233(5) 0.33674(19) 0.0313(10) Uani 0.5 1 d . U P B 2
H58B H -0.3130 -0.8371 0.3568 0.038 Uiso 0.5 1 calc R U P B 2
C59B C -0.1564(4) -0.7185(5) 0.34808(16) 0.0267(9) Uani 0.5 1 d . U P B 2
H59B H -0.1652 -0.6582 0.3755 0.032 Uiso 0.5 1 calc R U P B 2
C60B C -0.0845(11) -0.2438(9) 0.3435(3) 0.0285(18) Uani 0.5 1 d . U P B 2
C61B C -0.0763(8) -0.1943(9) 0.3922(3) 0.0299(16) Uani 0.5 1 d . U P B 2
C62B C -0.1550(7) -0.2716(7) 0.4137(3) 0.0387(15) Uani 0.5 1 d . U P B 2
C63B C -0.2125(6) -0.3718(8) 0.3801(3) 0.0403(15) Uani 0.5 1 d . U P B 2
C64B C -0.1703(6) -0.3594(6) 0.3362(3) 0.0383(14) Uani 0.5 1 d . U P B 2
C65B C -0.0300(15) -0.1795(16) 0.3061(6) 0.066(4) Uani 0.5 1 d . U P B 2
H65D H 0.0586 -0.1456 0.3153 0.098 Uiso 0.5 1 calc R U P B 2
H65E H -0.0826 -0.1102 0.3016 0.098 Uiso 0.5 1 calc R U P B 2
H65F H -0.0306 -0.2408 0.2770 0.098 Uiso 0.5 1 calc R U P B 2
C66B C -0.0047(8) -0.0705(7) 0.4132(4) 0.066(2) Uani 0.5 1 d . U P B 2
H66D H 0.0492 -0.0819 0.4401 0.099 Uiso 0.5 1 calc R U P B 2
H66E H -0.0665 -0.0077 0.4233 0.099 Uiso 0.5 1 calc R U P B 2
H66F H 0.0499 -0.0412 0.3901 0.099 Uiso 0.5 1 calc R U P B 2
C67B C -0.1757(10) -0.2471(9) 0.4656(3) 0.086(3) Uani 0.5 1 d . U P B 2
H67D H -0.0934 -0.2181 0.4827 0.129 Uiso 0.5 1 calc R U P B 2
H67E H -0.2102 -0.3254 0.4749 0.129 Uiso 0.5 1 calc R U P B 2
H67F H -0.2369 -0.1819 0.4727 0.129 Uiso 0.5 1 calc R U P B 2
C68B C -0.3283(6) -0.4627(8) 0.3869(5) 0.100(4) Uani 0.5 1 d . U P B 2
H68D H -0.3276 -0.4745 0.4194 0.151 Uiso 0.5 1 calc R U P B 2
H68E H -0.3225 -0.5446 0.3665 0.151 Uiso 0.5 1 calc R U P B 2
H68F H -0.4085 -0.4268 0.3791 0.151 Uiso 0.5 1 calc R U P B 2
C69B C -0.2152(9) -0.4362(8) 0.2903(3) 0.085(3) Uani 0.5 1 d . U P B 2
H69D H -0.1495 -0.4280 0.2675 0.128 Uiso 0.5 1 calc R U P B 2
H69E H -0.2957 -0.4058 0.2797 0.128 Uiso 0.5 1 calc R U P B 2
H69F H -0.2299 -0.5252 0.2932 0.128 Uiso 0.5 1 calc R U P B 2
C70B C 0.1293(5) -0.4238(5) 0.47560(17) 0.0261(9) Uani 0.5 1 d . U P B 2
C71B C 0.2038(5) -0.4344(6) 0.51798(18) 0.0382(12) Uani 0.5 1 d . U P B 2
H71D H 0.2745 -0.4886 0.5099 0.057 Uiso 0.5 1 calc R U P B 2
H71E H 0.1476 -0.4716 0.5390 0.057 Uiso 0.5 1 calc R U P B 2
H71F H 0.2392 -0.3501 0.5334 0.057 Uiso 0.5 1 calc R U P B 2
Cl2B Cl 0.25648(15) -0.07049(16) 0.49524(5) 0.0349(3) Uani 0.5 1 d . . P D 2
N76 N 0.5041(3) -0.2997(3) 0.02016(12) 0.0739(9) Uani 1 1 d . . . . .
C74 C 0.7111(4) -0.4094(4) -0.00418(16) 0.0829(12) Uani 1 1 d . . . . .
H74A H 0.6866 -0.4951 -0.0212 0.124 Uiso 1 1 calc R U . . .
H74B H 0.7655 -0.4141 0.0234 0.124 Uiso 1 1 calc R U . . .
H74C H 0.7590 -0.3611 -0.0244 0.124 Uiso 1 1 calc R U . . .
C75 C 0.5956(3) -0.3468(3) 0.01008(12) 0.0562(8) Uani 1 1 d . . . . .

loop_
_atom_site_aniso_label
_atom_site_aniso_U_11
_atom_site_aniso_U_22
_atom_site_aniso_U_33
_atom_site_aniso_U_23
_atom_site_aniso_U_13
_atom_site_aniso_U_12
Ru1 0.01225(7) 0.01039(7) 0.01446(7) 0.00083(6) 0.00135(5) -0.00057(5)
P1 0.0126(2) 0.0117(2) 0.0161(2) 0.00225(18) 0.00152(18) 0.00001(18)
N1 0.0268(9) 0.0215(9) 0.0188(8) -0.0035(7) 0.0012(7) -0.0088(7)
N2 0.0158(8) 0.0170(8) 0.0171(8) 0.0025(7) 0.0008(6) -0.0021(6)
N3 0.0225(9) 0.0216(9) 0.0182(8) 0.0016(7) -0.0014(7) -0.0056(7)
N7 0.0182(8) 0.0149(8) 0.0156(8) 0.0015(6) 0.0012(6) -0.0051(6)
N9 0.0149(7) 0.0135(8) 0.0157(8) 0.0018(6) -0.0009(6) -0.0026(6)
N10 0.0359(11) 0.0207(10) 0.0191(9) -0.0021(8) 0.0012(8) -0.0135(8)
C2 0.0266(11) 0.0277(12) 0.0183(10) 0.0002(9) -0.0002(8) -0.0054(9)
C4 0.0143(9) 0.0157(9) 0.0187(9) -0.0001(8) 0.0002(7) -0.0006(7)
C5 0.0153(9) 0.0159(9) 0.0165(9) -0.0012(8) 0.0004(7) -0.0027(7)
C6 0.0199(9) 0.0164(10) 0.0209(10) -0.0025(8) 0.0036(8) -0.0038(8)
C8 0.0134(8) 0.0135(9) 0.0192(9) 0.0020(7) 0.0007(7) -0.0006(7)
C11 0.0162(9) 0.0157(9) 0.0185(9) 0.0068(8) -0.0003(7) -0.0011(7)
C12 0.0164(9) 0.0158(9) 0.0162(9) 0.0026(7) 0.0017(7) 0.0006(7)
C13 0.0146(9) 0.0121(9) 0.0242(10) 0.0018(8) -0.0013(8) -0.0006(7)
C14 0.0208(10) 0.0315(12) 0.0233(11) 0.0021(9) -0.0002(8) 0.0081(9)
C15 0.0235(11) 0.0349(13) 0.0368(13) -0.0044(11) -0.0007(10) 0.0124(10)
C16 0.0193(10) 0.0214(11) 0.0594(17) 0.0061(11) -0.0060(11) 0.0054(9)
C17 0.0197(10) 0.0323(13) 0.0463(14) 0.0226(11) -0.0098(10) -0.0035(9)
C18 0.0158(9) 0.0259(11) 0.0271(11) 0.0096(9) -0.0031(8) -0.0033(8)
C19 0.0167(9) 0.0134(9) 0.0241(10) 0.0004(8) 0.0071(8) -0.0016(7)
C20 0.0355(12) 0.0206(11) 0.0284(11) 0.0054(9) 0.0081(10) 0.0002(9)
C21 0.0554(17) 0.0192(12) 0.0504(16) 0.0104(11) 0.0253(14) 0.0023(11)
C22 0.0374(14) 0.0167(12) 0.079(2) -0.0050(13) 0.0271(15) -0.0088(11)
C23 0.0193(11) 0.0269(13) 0.083(2) -0.0111(14) -0.0001(12) -0.0069(10)
C24 0.0186(10) 0.0201(11) 0.0492(15) -0.0015(10) -0.0019(10) 0.0013(9)
C25 0.0145(9) 0.0160(10) 0.0305(11) -0.0002(8) 0.0029(8) 0.0026(8)
C26 0.0193(9) 0.0194(10) 0.0268(11) 0.0014(9) 0.0110(8) 0.0031(8)
C27 0.0254(10) 0.0248(11) 0.0163(9) -0.0033(8) 0.0035(8) 0.0086(9)
C28 0.0165(9) 0.0182(10) 0.0259(11) -0.0068(8) 0.0050(8) 0.0004(8)
C29 0.0211(10) 0.0116(9) 0.0263(10) -0.0011(8) 0.0059(8) 0.0028(8)
C30 0.0207(11) 0.0357(14) 0.0561(17) -0.0021(13) -0.0096(11) 0.0060(10)
C31 0.0369(13) 0.0291(13) 0.0562(17) 0.0147(12) 0.0265(13) 0.0025(11)
C32 0.0554(17) 0.0575(18) 0.0213(12) 0.0007(12) -0.0024(12) 0.0217(15)
C33 0.0236(11) 0.0276(13) 0.0521(16) -0.0181(12) 0.0035(11) -0.0045(10)
C34 0.0442(14) 0.0175(11) 0.0444(15) 0.0075(10) 0.0127(12) 0.0095(10)
C35 0.0205(9) 0.0187(10) 0.0187(10) 0.0030(8) 0.0010(8) 0.0001(8)
C36 0.0419(14) 0.0192(11) 0.0369(13) 0.0090(10) 0.0033(11) 0.0080(10)
Cl1 0.0271(2) 0.0210(2) 0.0248(2) 0.0084(2) -0.0027(2) 0.0009(2)
Ru2 0.01553(8) 0.01672(8) 0.01985(8) 0.00365(6) 0.00009(6) -0.00115(6)
P2A 0.0171(12) 0.0180(7) 0.0216(14) 0.0010(10) 0.0033(8) -0.0008(8)
N4A 0.021(2) 0.025(4) 0.022(2) 0.005(2) 0.0036(16) -0.002(3)
N37A 0.020(4) 0.028(4) 0.033(4) 0.014(3) 0.003(3) 0.000(3)
N39A 0.018(3) 0.023(4) 0.033(5) 0.009(4) -0.001(4) -0.004(2)
N43A 0.017(2) 0.024(4) 0.014(3) 0.006(2) 0.004(2) -0.006(2)
N45A 0.016(3) 0.019(4) 0.017(3) 0.0015(18) 0.0067(17) 0.000(2)
N46A 0.040(4) 0.055(6) 0.039(4) -0.006(3) -0.005(3) -0.026(4)
C38A 0.029(5) 0.036(5) 0.031(4) 0.003(3) 0.005(3) -0.006(3)
C40A 0.020(3) 0.023(5) 0.035(5) 0.006(4) 0.001(3) -0.003(3)
C41A 0.021(3) 0.019(4) 0.016(4) 0.007(3) 0.004(3) -0.003(2)
C42A 0.019(3) 0.029(4) 0.022(4) 0.008(3) 0.008(3) -0.002(3)
C44A 0.021(4) 0.024(4) 0.012(3) 0.001(2) 0.007(2) 0.001(3)
C46A 0.028(4) 0.023(4) 0.023(3) 0.001(3) 0.011(2) -0.004(3)
C47A 0.025(3) 0.027(3) 0.022(3) 0.002(2) 0.008(2) -0.002(2)
C48A 0.021(3) 0.031(3) 0.026(3) 0.008(2) 0.004(2) 0.010(2)
C49A 0.033(3) 0.036(3) 0.042(3) 0.007(2) -0.001(3) 0.009(2)
C50A 0.041(4) 0.040(4) 0.055(4) 0.023(3) -0.001(3) 0.017(3)
C51A 0.036(3) 0.059(4) 0.046(4) 0.020(3) 0.002(3) 0.015(3)
C52A 0.035(3) 0.055(4) 0.051(4) 0.018(3) -0.007(3) 0.006(3)
C53A 0.029(2) 0.033(3) 0.044(3) 0.011(2) -0.007(2) 0.002(2)
C54A 0.023(3) 0.014(2) 0.034(3) 0.001(2) 0.002(2) 0.0012(18)
C55A 0.034(4) 0.024(4) 0.039(4) 0.003(3) 0.000(3) 0.001(3)
C56A 0.036(4) 0.037(4) 0.054(5) 0.000(3) -0.011(3) -0.006(3)
C57A 0.024(3) 0.023(3) 0.080(4) 0.015(4) 0.001(4) 0.000(2)
C58A 0.031(3) 0.032(3) 0.073(4) 0.021(3) 0.007(3) 0.000(2)
C59A 0.029(2) 0.031(2) 0.047(3) 0.010(2) 0.012(2) 0.0010(19)
C60A 0.018(2) 0.021(3) 0.022(3) 0.005(2) 0.000(2) 0.004(2)
C61A 0.022(3) 0.018(2) 0.023(3) 0.004(2) 0.002(2) 0.0043(19)
C62A 0.016(2) 0.023(3) 0.026(3) 0.002(2) 0.0034(19) 0.0031(19)
C63A 0.017(2) 0.020(2) 0.023(2) 0.0046(19) -0.0019(18) -0.0003(17)
C64A 0.015(2) 0.025(2) 0.025(2) 0.0071(18) 0.0012(17) 0.0042(18)
C65A 0.033(4) 0.035(4) 0.043(4) 0.027(3) 0.011(3) 0.011(4)
C66A 0.034(3) 0.025(3) 0.052(4) 0.002(2) 0.002(3) -0.002(3)
C67A 0.035(3) 0.038(3) 0.031(3) 0.010(2) 0.016(2) 0.011(2)
C68A 0.021(2) 0.027(3) 0.052(3) 0.015(2) -0.003(2) -0.005(2)
C69A 0.032(3) 0.039(3) 0.022(2) 0.001(2) -0.0099(19) 0.002(2)
C70A 0.034(3) 0.037(3) 0.025(2) 0.010(2) -0.0002(19) -0.008(2)
C71A 0.085(5) 0.079(5) 0.021(2) 0.017(3) -0.013(3) -0.039(4)
Cl2A 0.0377(7) 0.0376(9) 0.0302(8) -0.0032(6) -0.0017(6) -0.0139(7)
P2B 0.0184(12) 0.0187(8) 0.0186(13) 0.0013(9) 0.0010(7) -0.0020(8)
N4B 0.025(3) 0.017(3) 0.022(2) 0.004(2) 0.0033(17) -0.002(2)
N37B 0.015(3) 0.038(5) 0.022(3) 0.018(3) 0.000(2) 0.001(3)
N39B 0.021(3) 0.033(4) 0.034(5) 0.016(4) 0.000(4) -0.001(3)
N43B 0.024(2) 0.022(4) 0.013(4) 0.002(3) 0.005(3) -0.003(2)
N45B 0.016(3) 0.019(4) 0.017(3) 0.0015(18) 0.0067(17) 0.000(2)
N46B 0.012(2) 0.040(4) 0.042(4) -0.004(3) 0.006(2) -0.010(2)
C38B 0.014(3) 0.040(5) 0.040(6) 0.014(4) 0.002(3) -0.010(3)
C40B 0.020(3) 0.022(5) 0.034(4) 0.010(3) -0.002(3) -0.003(3)
C41B 0.013(2) 0.026(4) 0.021(4) 0.012(3) 0.000(3) -0.001(2)
C42B 0.019(3) 0.018(4) 0.020(4) 0.007(3) 0.002(3) -0.003(3)
C44B 0.010(3) 0.015(3) 0.019(4) 0.003(3) 0.002(2) -0.001(2)
C46B 0.023(3) 0.027(4) 0.014(2) -0.007(3) 0.004(2) 0.001(3)
C47B 0.027(3) 0.023(3) 0.021(3) -0.001(2) 0.007(2) 0.001(2)
C48B 0.024(3) 0.022(2) 0.023(3) 0.003(2) 0.003(2) 0.0020(19)
C49B 0.032(3) 0.029(3) 0.046(3) 0.018(2) -0.009(3) -0.005(2)
C50B 0.041(3) 0.035(3) 0.062(4) 0.024(3) -0.018(3) -0.002(3)
C51B 0.031(4) 0.037(4) 0.052(5) 0.012(3) -0.013(3) 0.002(3)
C52B 0.025(2) 0.043(3) 0.061(4) 0.015(3) -0.009(3) 0.000(2)
C53B 0.024(2) 0.025(2) 0.050(3) 0.013(2) -0.005(2) 0.0020(19)
C54B 0.023(2) 0.016(2) 0.019(3) 0.002(2) -0.0042(19) -0.0030(18)
C55B 0.017(2) 0.024(3) 0.022(3) -0.004(2) -0.001(2) 0.005(2)
C56B 0.023(3) 0.028(3) 0.034(3) -0.004(2) -0.002(2) 0.001(2)
C57B 0.029(3) 0.025(3) 0.035(3) 0.003(3) -0.003(3) -0.003(2)
C58B 0.028(2) 0.035(3) 0.030(2) 0.007(2) -0.001(2) -0.008(2)
C59B 0.027(2) 0.030(2) 0.024(2) 0.0055(18) 0.0036(18) -0.0028(18)
C60B 0.027(3) 0.027(4) 0.036(4) 0.013(3) 0.003(3) 0.010(2)
C61B 0.032(3) 0.028(3) 0.031(4) 0.006(3) -0.001(3) 0.011(2)
C62B 0.035(3) 0.038(3) 0.051(3) 0.017(3) 0.013(3) 0.020(2)
C63B 0.021(2) 0.035(4) 0.070(4) 0.020(3) 0.009(3) 0.009(3)
C64B 0.021(3) 0.038(3) 0.055(4) 0.004(3) -0.013(2) 0.015(2)
C65B 0.068(7) 0.076(6) 0.074(7) 0.048(5) 0.036(5) 0.048(5)
C66B 0.064(5) 0.020(3) 0.107(6) -0.004(3) -0.025(5) 0.012(3)
C67B 0.121(7) 0.103(7) 0.051(4) 0.029(4) 0.041(4) 0.077(6)
C68B 0.025(3) 0.068(5) 0.228(12) 0.074(6) 0.029(5) 0.011(3)
C69B 0.087(6) 0.069(5) 0.088(5) -0.019(4) -0.058(5) 0.038(4)
C70B 0.028(2) 0.027(3) 0.023(2) 0.0039(19) 0.0018(17) -0.002(2)
C71B 0.039(3) 0.048(3) 0.029(2) 0.015(2) -0.006(2) -0.003(2)
Cl2B 0.0323(7) 0.0369(9) 0.0294(8) -0.0079(6) 0.0018(6) -0.0054(7)
N76 0.0610(19) 0.0570(19) 0.100(3) -0.0017(17) -0.0049(18) 0.0213(16)
C74 0.068(2) 0.087(3) 0.101(3) 0.026(3) 0.018(2) 0.025(2)
C75 0.064(2) 0.0427(18) 0.063(2) 0.0139(16) -0.0068(17) 0.0031(16)

loop_
_atom_type_symbol
_atom_type_description
_atom_type_scat_dispersion_real
_atom_type_scat_dispersion_imag
_atom_type_scat_source
C C 0.0033 0.0016 'International Tables Vol C Tables 4.2.6.8 and 6.1.1.4'
H H 0.0000 0.0000 'International Tables Vol C Tables 4.2.6.8 and 6.1.1.4'
Cl Cl 0.1484 0.1585 'International Tables Vol C Tables 4.2.6.8 and 6.1.1.4'
N N 0.0061 0.0033 'International Tables Vol C Tables 4.2.6.8 and 6.1.1.4'
P P 0.1023 0.0942 'International Tables Vol C Tables 4.2.6.8 and 6.1.1.4'
Ru Ru -1.2594 0.8363 'International Tables Vol C Tables 4.2.6.8 and 6.1.1.4'

loop_
_geom_angle_atom_site_label_1
_geom_angle_atom_site_label_2
_geom_angle_atom_site_label_3
_geom_angle
C8 Ru1 N2 83.25(7)
C8 Ru1 C26 107.23(8)
N2 Ru1 C26 95.64(7)
C8 Ru1 C25 90.92(8)
N2 Ru1 C25 128.05(7)
C26 Ru1 C25 37.55(8)
C8 Ru1 C29 110.75(8)
N2 Ru1 C29 157.14(7)
C26 Ru1 C29 63.47(8)
C25 Ru1 C29 37.92(7)
C8 Ru1 C27 145.12(8)
N2 Ru1 C27 95.33(7)
C26 Ru1 C27 38.03(8)
C25 Ru1 C27 62.60(8)
C29 Ru1 C27 62.69(8)
C8 Ru1 C28 148.42(8)
N2 Ru1 C28 125.93(7)
C26 Ru1 C28 62.66(7)
C25 Ru1 C28 62.50(7)
C29 Ru1 C28 37.70(8)
C27 Ru1 C28 36.62(8)
C8 Ru1 P1 86.97(5)
N2 Ru1 P1 94.12(5)
C26 Ru1 P1 163.61(6)
C25 Ru1 P1 137.23(6)
C29 Ru1 P1 104.30(5)
C27 Ru1 P1 127.81(6)
C28 Ru1 P1 100.95(5)
C13 P1 C19 100.27(9)
C13 P1 C12 101.89(9)
C19 P1 C12 100.88(9)
C13 P1 Ru1 118.25(7)
C19 P1 Ru1 120.43(6)
C12 P1 Ru1 112.21(6)
C2 N1 C6 118.70(18)
C35 N2 Ru1 172.29(17)
C2 N3 C4 111.11(18)
C8 N7 C5 110.83(16)
C8 N9 C4 110.87(16)
C8 N9 C11 123.24(16)
C4 N9 C11 124.66(16)
N3 C2 N1 129.0(2)
N3 C4 C5 126.55(18)
N3 C4 N9 126.96(18)
C5 C4 N9 106.49(17)
C4 C5 N7 106.59(16)
C4 C5 C6 117.55(18)
N7 C5 C6 135.83(18)
N10 C6 N1 118.62(18)
N10 C6 C5 124.32(19)
N1 C6 C5 117.07(18)
N7 C8 N9 105.18(16)
N7 C8 Ru1 127.40(14)
N9 C8 Ru1 127.39(14)
N9 C11 C12 109.13(15)
C11 C12 P1 111.30(13)
C18 C13 C14 118.75(18)
C18 C13 P1 119.92(15)
C14 C13 P1 121.33(16)
C15 C14 C13 120.4(2)
C16 C15 C14 120.1(2)
C17 C16 C15 120.2(2)
C16 C17 C18 120.1(2)
C13 C18 C17 120.3(2)
C24 C19 C20 118.4(2)
C24 C19 P1 120.15(17)
C20 C19 P1 121.47(16)
C21 C20 C19 120.4(2)
C22 C21 C20 120.6(3)
C23 C22 C21 119.3(2)
C22 C23 C24 120.8(3)
C19 C24 C23 120.5(2)
C26 C25 C29 108.75(18)
C26 C25 C30 126.5(2)
C29 C25 C30 124.7(2)
C26 C25 Ru1 70.93(11)
C29 C25 Ru1 71.16(11)
C30 C25 Ru1 125.96(15)
C25 C26 C27 107.52(18)
C25 C26 C31 127.8(2)
C27 C26 C31 124.5(2)
C25 C26 Ru1 71.52(11)
C27 C26 Ru1 72.59(11)
C31 C26 Ru1 125.16(15)
C28 C27 C26 108.28(18)
C28 C27 C32 126.9(2)
C26 C27 C32 124.7(2)
C28 C27 Ru1 72.42(11)
C26 C27 Ru1 69.39(11)
C32 C27 Ru1 127.38(15)
C27 C28 C29 108.15(18)
C27 C28 C33 126.2(2)
C29 C28 C33 125.2(2)
C27 C28 Ru1 70.95(11)
C29 C28 Ru1 69.24(11)
C33 C28 Ru1 131.66(14)
C25 C29 C28 107.20(18)
C25 C29 C34 124.8(2)
C28 C29 C34 126.5(2)
C25 C29 Ru1 70.92(11)
C28 C29 Ru1 73.06(11)
C34 C29 Ru1 132.21(15)
N2 C35 C36 177.1(2)
C44A Ru2 N4A 84.6(6)
C44B Ru2 N4B 88.5(6)
C44B Ru2 C60B 92.6(7)
N4B Ru2 C60B 143.7(3)
C44B Ru2 C64B 124.4(6)
N4B Ru2 C64B 145.3(3)
C60B Ru2 C64B 39.0(3)
C44A Ru2 C61A 99.6(7)
N4A Ru2 C61A 104.5(2)
C44A Ru2 C60A 92.2(8)
N4A Ru2 C60A 140.8(2)
C61A Ru2 C60A 37.5(2)
C44B Ru2 C61B 96.3(6)
N4B Ru2 C61B 106.0(2)
C60B Ru2 C61B 37.8(2)
C64B Ru2 C61B 63.4(2)
C44A Ru2 C64A 117.9(6)
N4A Ru2 C64A 154.8(3)
C61A Ru2 C64A 62.8(2)
C60A Ru2 C64A 36.5(3)
C44A Ru2 C62A 136.4(7)
N4A Ru2 C62A 93.8(3)
C61A Ru2 C62A 38.7(2)
C60A Ru2 C62A 62.5(3)
C64A Ru2 C62A 62.36(19)
C44B Ru2 P2B 83.9(6)
N4B Ru2 P2B 90.90(16)
C60B Ru2 P2B 125.3(2)
C64B Ru2 P2B 102.51(18)
C61B Ru2 P2B 163.1(2)
C54A P2A C48A 102.0(4)
C54A P2A C47A 102.5(3)
C48A P2A C47A 114.2(3)
C54A P2A Ru2 115.0(2)
C48A P2A Ru2 119.7(3)
C47A P2A Ru2 102.5(2)
C70A N4A Ru2 173.4(5)
C38A N37A C42A 109.2(17)
C40A N39A C38A 116.2(17)
C44A N43A C41A 112.2(11)
C44A N45A C42A 111.6(15)
C44A N45A C46A 123.5(15)
C42A N45A C46A 124.8(14)
N37A C38A N39A 127.6(19)
N46A C40A N39A 119.2(15)
N46A C40A C41A 121.3(13)
N39A C40A C41A 119.4(14)
C42A C41A N43A 106.0(13)
C42A C41A C40A 117.8(14)
N43A C41A C40A 136.3(13)
C41A C42A N45A 106.3(13)
C41A C42A N37A 129.3(18)
N45A C42A N37A 123.9(19)
N43A C44A N45A 103.8(13)
N43A C44A Ru2 129.9(11)
N45A C44A Ru2 126.2(14)
N45A C46A C47A 114.5(13)
C46A C47A P2A 112.7(6)
C49A C48A C53A 118.0(6)
C49A C48A P2A 123.7(5)
C53A C48A P2A 117.9(5)
C50A C49A C48A 120.6(6)
C51A C50A C49A 121.4(7)
C52A C51A C50A 118.8(6)
C51A C52A C53A 121.0(7)
C52A C53A C48A 120.2(6)
C55A C54A C59A 118.2(6)
C55A C54A P2A 124.5(6)
C59A C54A P2A 117.0(5)
C54A C55A C56A 120.9(8)
C57A C56A C55A 119.9(7)
C56A C57A C58A 119.8(6)
C57A C58A C59A 120.5(6)
C54A C59A C58A 120.7(6)
C64A C60A C61A 110.5(7)
C64A C60A C65A 126.5(7)
C61A C60A C65A 122.8(8)
C64A C60A Ru2 72.5(5)
C61A C60A Ru2 70.9(5)
C65A C60A Ru2 127.0(8)
C60A C61A C62A 106.0(6)
C60A C61A C66A 129.0(7)
C62A C61A C66A 124.4(6)
C60A C61A Ru2 71.6(5)
C62A C61A Ru2 71.9(4)
C66A C61A Ru2 127.9(5)
C63A C62A C61A 107.9(5)
C63A C62A C67A 128.2(5)
C61A C62A C67A 123.8(6)
C63A C62A Ru2 72.8(3)
C61A C62A Ru2 69.4(4)
C67A C62A Ru2 127.1(4)
C62A C63A C64A 108.0(5)
C62A C63A C68A 127.1(5)
C64A C63A C68A 124.2(5)
C62A C63A Ru2 70.7(3)
C64A C63A Ru2 70.0(3)
C68A C63A Ru2 132.4(4)
C60A C64A C63A 107.6(5)
C60A C64A C69A 126.1(5)
C63A C64A C69A 124.7(5)
C60A C64A Ru2 70.9(5)
C63A C64A Ru2 72.4(3)
C69A C64A Ru2 133.5(4)
N4A C70A C71A 178.4(8)
C47B P2B C54B 108.9(4)
C47B P2B C48B 82.6(3)
C54B P2B C48B 101.4(3)
C47B P2B Ru2 120.2(3)
C54B P2B Ru2 120.5(3)
C48B P2B Ru2 115.7(2)
C70B N4B Ru2 170.1(7)
C42B N37B C38B 109.2(17)
C38B N39B C40B 119(2)
C44B N43B C41B 109.5(12)
C44B N45B C42B 109.2(14)
C44B N45B C46B 123.0(15)
C42B N45B C46B 127.8(14)
N39B C38B N37B 134(2)
N39B C40B N46B 121.4(15)
N39B C40B C41B 114.9(15)
N46B C40B C41B 123.7(14)
C42B C41B N43B 107.5(13)
C42B C41B C40B 119.1(14)
N43B C41B C40B 133.4(14)
N37B C42B C41B 122.8(18)
N37B C42B N45B 129.1(18)
C41B C42B N45B 107.3(13)
N43B C44B N45B 106.4(12)
N43B C44B Ru2 124.6(11)
N45B C44B Ru2 128.8(13)
N45B C46B C47B 110.7(13)
C46B C47B P2B 108.1(6)
C53B C48B C49B 116.3(6)
C53B C48B P2B 120.4(5)
C49B C48B P2B 123.1(5)
C50B C49B C48B 121.7(6)
C51B C50B C49B 120.6(6)
C50B C51B C52B 118.8(6)
C51B C52B C53B 120.5(6)
C48B C53B C52B 122.0(5)
C55B C54B C59B 119.5(6)
C55B C54B P2B 123.9(5)
C59B C54B P2B 116.4(5)
C56B C55B C54B 120.2(6)
C57B C56B C55B 120.8(6)
C56B C57B C58B 120.4(6)
C59B C58B C57B 118.3(5)
C54B C59B C58B 120.7(5)
C61B C60B C64B 107.4(8)
C61B C60B C65B 126.1(11)
C64B C60B C65B 126.0(10)
C61B C60B Ru2 72.9(5)
C64B C60B Ru2 71.3(5)
C65B C60B Ru2 127.5(8)
C62B C61B C60B 108.0(7)
C62B C61B C66B 128.1(8)
C60B C61B C66B 123.5(8)
C62B C61B Ru2 74.8(5)
C60B C61B Ru2 69.3(5)
C66B C61B Ru2 126.9(6)
C61B C62B C63B 109.1(6)
C61B C62B C67B 123.6(8)
C63B C62B C67B 127.2(7)
C61B C62B Ru2 69.8(5)
C63B C62B Ru2 71.2(4)
C67B C62B Ru2 126.0(5)
C64B C63B C62B 109.6(6)
C64B C63B C68B 122.6(9)
C62B C63B C68B 126.2(8)
C64B C63B Ru2 69.2(3)
C62B C63B Ru2 72.8(4)
C68B C63B Ru2 135.6(5)
C63B C64B C60B 105.7(6)
C63B C64B C69B 128.0(8)
C60B C64B C69B 125.8(8)
C63B C64B Ru2 74.4(4)
C60B C64B Ru2 69.7(5)
C69B C64B Ru2 126.5(4)
N4B C70B C71B 177.5(6)
N76 C75 C74 178.2(4)

loop_
_geom_bond_atom_site_label_1
_geom_bond_atom_site_label_2
_geom_bond_distance
Ru1 C8 2.0211(19)
Ru1 N2 2.0484(17)
Ru1 C26 2.1945(19)
Ru1 C25 2.2023(19)
Ru1 C29 2.2055(19)
Ru1 C27 2.237(2)
Ru1 C28 2.256(2)
Ru1 P1 2.3057(5)
P1 C13 1.8333(19)
P1 C19 1.841(2)
P1 C12 1.8525(19)
N1 C2 1.337(3)
N1 C6 1.359(3)
N2 C35 1.142(3)
N3 C2 1.333(3)
N3 C4 1.337(3)
N7 C8 1.359(2)
N7 C5 1.388(2)
N9 C8 1.371(2)
N9 C4 1.381(2)
N9 C11 1.457(2)
N10 C6 1.340(3)
C4 C5 1.380(3)
C5 C6 1.408(3)
C11 C12 1.530(3)
C13 C18 1.391(3)
C13 C14 1.394(3)
C14 C15 1.392(3)
C15 C16 1.377(4)
C16 C17 1.375(4)
C17 C18 1.396(3)
C19 C24 1.388(3)
C19 C20 1.392(3)
C20 C21 1.391(3)
C21 C22 1.376(4)
C22 C23 1.372(4)
C23 C24 1.392(3)
C25 C26 1.415(3)
C25 C29 1.432(3)
C25 C30 1.503(3)
C26 C27 1.444(3)
C26 C31 1.502(3)
C27 C28 1.412(3)
C27 C32 1.496(3)
C28 C29 1.442(3)
C28 C33 1.503(3)
C29 C34 1.499(3)
C35 C36 1.452(3)
Ru2 C44A 1.936(17)
Ru2 N4A 1.983(8)
Ru2 C44B 2.082(15)
Ru2 N4B 2.092(8)
Ru2 C60B 2.179(11)
Ru2 C64B 2.201(6)
Ru2 C61A 2.208(8)
Ru2 C60A 2.218(10)
Ru2 C61B 2.227(9)
Ru2 C64A 2.239(5)
Ru2 C62A 2.243(5)
Ru2 P2B 2.258(4)
P2A C54A 1.824(7)
P2A C48A 1.844(7)
P2A C47A 2.045(7)
N4A C70A 1.128(9)
N37A C38A 1.298(19)
N37A C42A 1.43(2)
N39A C40A 1.367(19)
N39A C38A 1.53(3)
N43A C44A 1.35(2)
N43A C41A 1.389(15)
N45A C44A 1.375(16)
N45A C42A 1.38(3)
N45A C46A 1.465(19)
N46A C40A 1.341(17)
C40A C41A 1.397(19)
C41A C42A 1.38(2)
C46A C47A 1.522(10)
C48A C49A 1.388(9)
C48A C53A 1.405(8)
C49A C50A 1.385(9)
C50A C51A 1.377(10)
C51A C52A 1.373(10)
C52A C53A 1.396(8)
C54A C55A 1.374(10)
C54A C59A 1.395(8)
C55A C56A 1.418(11)
C56A C57A 1.370(11)
C57A C58A 1.371(11)
C58A C59A 1.399(7)
C60A C64A 1.397(10)
C60A C61A 1.423(8)
C60A C65A 1.508(12)
C61A C62A 1.474(9)
C61A C66A 1.481(9)
C62A C63A 1.414(7)
C62A C67A 1.484(7)
C63A C64A 1.454(7)
C63A C68A 1.493(7)
C64A C69A 1.500(7)
C70A C71A 1.467(7)
P2B C47B 1.796(7)
P2B C54B 1.820(7)
P2B C48B 1.834(7)
N4B C70B 1.139(9)
N37B C42B 1.29(2)
N37B C38B 1.41(2)
N39B C38B 1.13(3)
N39B C40B 1.33(2)
N43B C44B 1.36(2)
N43B C41B 1.387(15)
N45B C44B 1.367(16)
N45B C42B 1.39(2)
N45B C46B 1.456(18)
N46B C40B 1.336(18)
C40B C41B 1.421(19)
C41B C42B 1.36(2)
C46B C47B 1.528(11)
C48B C53B 1.382(8)
C48B C49B 1.406(9)
C49B C50B 1.388(8)
C50B C51B 1.372(9)
C51B C52B 1.381(9)
C52B C53B 1.391(8)
C54B C55B 1.391(8)
C54B C59B 1.393(7)
C55B C56B 1.374(10)
C56B C57B 1.372(9)
C57B C58B 1.411(8)
C58B C59B 1.397(7)
C60B C61B 1.427(9)
C60B C64B 1.461(12)
C60B C65B 1.499(15)
C61B C62B 1.374(11)
C61B C66B 1.501(10)
C62B C63B 1.409(10)
C62B C67B 1.519(10)
C63B C64B 1.396(10)
C63B C68B 1.541(10)
C64B C69B 1.488(10)
C70B C71B 1.465(7)
N76 C75 1.134(4)
C74 C75 1.457(5)
